data_2013137
loop_
_publ_author_name
'Skellern, Matthew G.'
'Howie, R. Alan'
'Lachowski, Eric E.'
'Skakle, Janet M. S.'

_publ_section_title
;
 Barium-deficient celsian,
 Ba~1{-~<i>x</i>}Al~2{-~2<i>x</i>}Si~2+2<i>x~</i>O~8~ (<i>x</i> = 0.20
 or 0.06)
;
_journal_issue 2
_journal_name_full 'Acta Crystallographica Section C'
_journal_page_first i11
_journal_page_last i14
_journal_paper_doi 10.1107/S0108270102023053
_journal_volume 59
_journal_year 2003
_chemical_formula_moiety 'Al1.60 Ba0.80 O8 Si2.40'
_chemical_formula_sum 'Al1.6 Ba0.8 O8 Si2.4'
_chemical_formula_weight 348.12
_chemical_name_common celsian
_chemical_name_systematic
;
Barium aluminium silicate
;
_space_group_IT_number 12
_symmetry_cell_setting monoclinic
_symmetry_space_group_name_Hall '-C 2y'
_symmetry_space_group_name_H-M 'C 1 2/m 1'
_atom_sites_solution_hydrogens geom
_atom_sites_solution_primary heavy
_atom_sites_solution_secondary difmap
_audit_creation_method SHELXL97
_cell_angle_alpha 90
_cell_angle_beta 115.418(2)
_cell_angle_gamma 90
_cell_formula_units_Z 4
_cell_length_a 8.6090(8)
_cell_length_b 13.0658(12)
_cell_length_c 7.2047(7)
_cell_measurement_reflns_used 2197
_cell_measurement_temperature 292(2)
_cell_measurement_theta_max 32.40
_cell_measurement_theta_min 4.82
_cell_volume 731.96(12)
_computing_cell_refinement 'SAINT (Bruker, 2000)'
_computing_data_collection 'SMART (Bruker, 1998)'
_computing_data_reduction SAINT
_computing_molecular_graphics 'ORTEX in OSCAIL (McArdle, 1994, 2000) and ATOMS (Dowty, 1999)'
_computing_publication_material SHELXL97
_computing_structure_refinement 'SHELXL97 (Sheldrick, 1997)'
_computing_structure_solution 'SHELXS86 (Sheldrick, 1990)'
_diffrn_ambient_temperature 292(2)
_diffrn_measured_fraction_theta_full 0.495
_diffrn_measured_fraction_theta_max 0.495
_diffrn_measurement_device_type 'Bruker SMART 1000 CCD area-detector'
_diffrn_measurement_method \f/\w
_diffrn_radiation_monochromator graphite
_diffrn_radiation_source 'fine-focus sealed tube'
_diffrn_radiation_type MoK\a
_diffrn_radiation_wavelength 0.71073
_diffrn_reflns_av_R_equivalents 0.022
_diffrn_reflns_av_sigmaI/netI 0.025
_diffrn_reflns_limit_h_max 13
_diffrn_reflns_limit_h_min -12
_diffrn_reflns_limit_k_max 19
_diffrn_reflns_limit_k_min -16
_diffrn_reflns_limit_l_max 7
_diffrn_reflns_limit_l_min -10
_diffrn_reflns_number 3542
_diffrn_reflns_theta_full 32.51
_diffrn_reflns_theta_max 32.51
_diffrn_reflns_theta_min 3.05
_diffrn_standards_decay_% 0
_diffrn_standards_number 0
_exptl_absorpt_coefficient_mu 4.955
_exptl_absorpt_correction_T_max 0.500
_exptl_absorpt_correction_T_min 0.349
_exptl_absorpt_correction_type multi-scan
_exptl_absorpt_process_details '(SADABS; Bruker, 2000)'
_exptl_crystal_colour colourless
_exptl_crystal_density_diffrn 3.159
_exptl_crystal_density_meas ?
_exptl_crystal_density_method 'not measured'
_exptl_crystal_description block
_exptl_crystal_F_000 652
_exptl_crystal_size_max 0.20
_exptl_crystal_size_mid 0.18
_exptl_crystal_size_min 0.14
_refine_diff_density_max 0.73
_refine_diff_density_min -0.82
_refine_ls_extinction_method none
_refine_ls_goodness_of_fit_ref 1.073
_refine_ls_hydrogen_treatment none
_refine_ls_matrix_type full
_refine_ls_number_parameters 64
_refine_ls_number_reflns 1366
_refine_ls_number_restraints 0
_refine_ls_restrained_S_all 1.073
_refine_ls_R_factor_all 0.026
_refine_ls_R_factor_gt 0.022
_refine_ls_shift/su_max <0.001
_refine_ls_shift/su_mean 0.000
_refine_ls_structure_factor_coef Fsqd
_refine_ls_weighting_details 'w = 1/[\s^2^(Fo^2^)+(0.0302P)^2^] where P=(Fo^2^+2Fc^2^)/3'
_refine_ls_weighting_scheme calc
_refine_ls_wR_factor_gt 0.055
_refine_ls_wR_factor_ref 0.056
_reflns_number_gt 1223
_reflns_number_total 1366
_reflns_threshold_expression I>2\s(I)
_cod_data_source_file fg1678.cif
_cod_data_source_block I
_cod_depositor_comments
;
The following automatic conversions were performed:

'_exptl_crystal_density_meas' value 'not measured' was changed to '?'
- the value is perceived as not measured.

Automatic conversion script
Id: cif_fix_values 3008 2015-01-20 13:52:24Z robertas 
;
_cod_original_sg_symbol_H-M 'C 2/m'
_cod_original_formula_sum 'Al1.60 Ba0.80 O8 Si2.40'
_cod_database_code 2013137
_cod_database_fobs_code 2013137

loop_
_symmetry_equiv_pos_as_xyz
'x, y, z'
'x, -y, z'
'x+1/2, y+1/2, z'
'x+1/2, -y+1/2, z'
'-x, -y, -z'
'-x, y, -z'
'-x+1/2, -y+1/2, -z'
'-x+1/2, y+1/2, -z'

loop_
_atom_site_label
_atom_site_fract_x
_atom_site_fract_y
_atom_site_fract_z
_atom_site_U_iso_or_equiv
_atom_site_adp_type
_atom_site_calc_flag
_atom_site_refinement_flags
_atom_site_occupancy
_atom_site_disorder_assembly
_atom_site_disorder_group
_atom_site_type_symbol
Ba1 0.28318(3) 0.0000 0.13152(4) 0.01796(8) Uani d SP 0.7976(14) . . Ba
Al1 0.00846(7) 0.18359(4) 0.22433(8) 0.01116(13) Uani d P 0.3988(7) . . Al
Si1 0.00846(7) 0.18359(4) 0.22433(8) 0.01116(13) Uani d P 0.6012(7) . . Si
Al2 0.20494(7) 0.38160(4) 0.34646(8) 0.01057(13) Uani d P 0.3988(7) . . Al
Si2 0.20494(7) 0.38160(4) 0.34646(8) 0.01057(13) Uani d P 0.6012(7) . . Si
O1 0.0000 0.14056(16) 0.0000 0.0175(4) Uani d S 1 . . O
O2 0.1254(3) 0.5000 0.2877(4) 0.0193(4) Uani d S 1 . . O
O3 0.3272(2) 0.36019(13) 0.2256(3) 0.0233(3) Uani d . 1 . . O
O4 0.0273(2) 0.31038(12) 0.2538(3) 0.0203(3) Uani d . 1 . . O
O5 0.1850(2) 0.12649(13) 0.4000(2) 0.0212(3) Uani d . 1 . . O

loop_
_atom_site_aniso_label
_atom_site_aniso_U_11
_atom_site_aniso_U_22
_atom_site_aniso_U_33
_atom_site_aniso_U_12
_atom_site_aniso_U_13
_atom_site_aniso_U_23
Ba1 0.01254(11) 0.02096(12) 0.01868(12) 0.000 0.00509(8) 0.000
Al1 0.0109(2) 0.0127(2) 0.0102(3) -0.00217(18) 0.0049(2) -0.00089(19)
Si1 0.0109(2) 0.0127(2) 0.0102(3) -0.00217(18) 0.0049(2) -0.00089(19)
Al2 0.0103(2) 0.0106(2) 0.0108(3) -0.00013(17) 0.0046(2) -0.00002(18)
Si2 0.0103(2) 0.0106(2) 0.0108(3) -0.00013(17) 0.0046(2) -0.00002(18)
O1 0.0206(10) 0.0215(10) 0.0124(10) 0.000 0.0090(8) 0.000
O2 0.0145(9) 0.0120(9) 0.0280(12) 0.000 0.0057(9) 0.000
O3 0.0205(8) 0.0279(8) 0.0237(9) 0.0037(6) 0.0117(7) -0.0002(7)
O4 0.0189(7) 0.0188(7) 0.0234(8) -0.0027(5) 0.0092(6) -0.0008(6)
O5 0.0201(7) 0.0249(8) 0.0165(7) 0.0010(6) 0.0058(6) 0.0004(6)

loop_
_atom_type_symbol
_atom_type_description
_atom_type_scat_dispersion_real
_atom_type_scat_dispersion_imag
_atom_type_scat_source
Ba Ba -0.3244 2.2819 'International Tables Vol C Tables 4.2.6.8 and 6.1.1.4'
Al Al 0.0645 0.0514 'International Tables Vol C Tables 4.2.6.8 and 6.1.1.4'
Si Si 0.0817 0.0704 'International Tables Vol C Tables 4.2.6.8 and 6.1.1.4'
O O 0.0106 0.0060 'International Tables Vol C Tables 4.2.6.8 and 6.1.1.4'

loop_
_geom_angle_atom_site_label_1
_geom_angle_atom_site_label_2
_geom_angle_atom_site_label_3
_geom_angle_site_symmetry_1
_geom_angle_site_symmetry_3
_geom_angle
O2 Ba1 O1 3_545 5 140.20(3)
O2 Ba1 O1 3_545 . 140.20(3)
O1 Ba1 O1 5 . 79.60(7)
O2 Ba1 O5 3_545 . 107.51(5)
O1 Ba1 O5 5 . 97.71(4)
O1 Ba1 O5 . . 54.00(3)
O2 Ba1 O5 3_545 2 107.51(5)
O1 Ba1 O5 5 2 54.00(3)
O1 Ba1 O5 . 2 97.71(4)
O5 Ba1 O5 . 2 68.66(6)
O2 Ba1 O3 3_545 8_545 104.57(5)
O1 Ba1 O3 5 8_545 53.66(3)
O1 Ba1 O3 . 8_545 101.40(4)
O5 Ba1 O3 . 8_545 147.75(4)
O5 Ba1 O3 2 8_545 98.60(4)
O2 Ba1 O3 3_545 7 104.57(5)
O1 Ba1 O3 5 7 101.40(4)
O1 Ba1 O3 . 7 53.66(3)
O5 Ba1 O3 . 7 98.60(4)
O5 Ba1 O3 2 7 147.75(4)
O3 Ba1 O3 8_545 7 76.22(7)
O2 Ba1 O4 3_545 4 52.58(3)
O1 Ba1 O4 5 4 167.19(4)
O1 Ba1 O4 . 4 87.64(4)
O5 Ba1 O4 . 4 73.50(4)
O5 Ba1 O4 2 4 127.68(4)
O3 Ba1 O4 8_545 4 131.41(4)
O3 Ba1 O4 7 4 71.44(4)
O2 Ba1 O4 3_545 3_545 52.58(3)
O1 Ba1 O4 5 3_545 87.64(4)
O1 Ba1 O4 . 3_545 167.19(4)
O5 Ba1 O4 . 3_545 127.68(4)
O5 Ba1 O4 2 3_545 73.50(4)
O3 Ba1 O4 8_545 3_545 71.44(4)
O3 Ba1 O4 7 3_545 131.41(4)
O4 Ba1 O4 4 3_545 105.08(6)
O2 Ba1 Si1 3_545 5 127.17(3)
O1 Ba1 Si1 5 5 27.026(13)
O1 Ba1 Si1 . 5 87.57(3)
O5 Ba1 Si1 . 5 122.16(3)
O5 Ba1 Si1 2 5 77.58(3)
O3 Ba1 Si1 8_545 5 27.01(3)
O3 Ba1 Si1 7 5 85.81(4)
O4 Ba1 Si1 4 5 154.72(3)
O4 Ba1 Si1 3_545 5 81.50(3)
O2 Ba1 Al1 3_545 5 127.17(3)
O1 Ba1 Al1 5 5 27.026(13)
O1 Ba1 Al1 . 5 87.57(3)
O5 Ba1 Al1 . 5 122.16(3)
O5 Ba1 Al1 2 5 77.58(3)
O3 Ba1 Al1 8_545 5 27.01(3)
O3 Ba1 Al1 7 5 85.81(4)
O4 Ba1 Al1 4 5 154.72(3)
O4 Ba1 Al1 3_545 5 81.50(3)
Si1 Ba1 Al1 5 5 0.00(3)
O2 Ba1 Al1 3_545 6 127.17(3)
O1 Ba1 Al1 5 6 87.57(3)
O1 Ba1 Al1 . 6 27.026(13)
O5 Ba1 Al1 . 6 77.58(3)
O5 Ba1 Al1 2 6 122.16(3)
O3 Ba1 Al1 8_545 6 85.81(4)
O3 Ba1 Al1 7 6 27.01(3)
O4 Ba1 Al1 4 6 81.50(3)
O4 Ba1 Al1 3_545 6 154.72(3)
Si1 Ba1 Al1 5 6 82.999(19)
Al1 Ba1 Al1 5 6 82.999(19)
O3 Al1 O4 4_455 . 112.34(9)
O3 Al1 O5 4_455 . 112.99(9)
O4 Al1 O5 . . 109.76(9)
O3 Al1 O1 4_455 . 103.65(7)
O4 Al1 O1 . . 114.57(9)
O5 Al1 O1 . . 103.15(7)
O3 Al1 Ba1 4_455 5 53.82(6)
O4 Al1 Ba1 . 5 138.40(6)
O5 Al1 Ba1 . 5 111.58(6)
O1 Al1 Ba1 . 5 50.77(4)
O3 Al1 Ba1 4_455 . 117.42(6)
O4 Al1 Ba1 . . 130.14(6)
O5 Al1 Ba1 . . 52.68(6)
O1 Al1 Ba1 . . 50.57(4)
Ba1 Al1 Ba1 5 . 74.935(13)
O3 Al2 O5 . 7_556 112.15(8)
O3 Al2 O4 . . 112.17(9)
O5 Al2 O4 7_556 . 113.39(9)
O3 Al2 O2 . . 107.93(10)
O5 Al2 O2 7_556 . 108.40(10)
O4 Al2 O2 . . 102.11(9)
O3 Al2 Ba1 . 3_455 126.50(6)
O5 Al2 Ba1 7_556 3_455 119.38(6)
O4 Al2 Ba1 . 3_455 59.22(6)
O2 Al2 Ba1 . 3_455 43.15(7)
O3 Al2 Ba1 . 7 47.42(6)
O5 Al2 Ba1 7_556 7 142.61(6)
O4 Al2 Ba1 . 7 103.92(6)
O2 Al2 Ba1 . 7 64.10(9)
Ba1 Al2 Ba1 3_455 7 81.459(12)
Si1 O1 Al1 6 6 0.00(6)
Si1 O1 Al1 6 . 140.97(14)
Al1 O1 Al1 6 . 140.97(14)
Si1 O1 Ba1 6 5 102.49(4)
Al1 O1 Ba1 6 5 102.49(4)
Al1 O1 Ba1 . 5 102.21(4)
Si1 O1 Ba1 6 . 102.21(4)
Al1 O1 Ba1 6 . 102.21(4)
Al1 O1 Ba1 . . 102.49(4)
Ba1 O1 Ba1 5 . 100.40(7)
Al2 O2 Si2 . 2_565 135.57(14)
Al2 O2 Al2 . 2_565 135.57(14)
Si2 O2 Al2 2_565 2_565 0.00(7)
Al2 O2 Ba1 . 3_455 111.45(7)
Si2 O2 Ba1 2_565 3_455 111.45(7)
Al2 O2 Ba1 2_565 3_455 111.45(7)
Al2 O3 Si1 . 4 150.59(12)
Al2 O3 Al1 . 4 150.59(12)
Si1 O3 Al1 4 4 0.00(6)
Al2 O3 Ba1 . 7 108.30(7)
Si1 O3 Ba1 4 7 99.16(7)
Al1 O3 Ba1 4 7 99.16(7)
Al2 O4 Al1 . . 128.89(10)
Al2 O4 Ba1 . 3_455 93.49(7)
Al1 O4 Ba1 . 3_455 137.31(8)
Si2 O5 Al2 7_556 7_556 0.00(6)
Si2 O5 Al1 7_556 . 139.61(11)
Al2 O5 Al1 7_556 . 139.61(11)
Si2 O5 Ba1 7_556 . 120.00(8)
Al2 O5 Ba1 7_556 . 120.00(8)
Al1 O5 Ba1 . . 100.22(7)

loop_
_geom_bond_atom_site_label_1
_geom_bond_atom_site_label_2
_geom_bond_site_symmetry_2
_geom_bond_distance
_geom_bond_publ_flag
Ba1 O2 3_545 2.665(2) ?
Ba1 O1 5 2.8689(14) ?
Ba1 O1 . 2.8689(14) ?
Ba1 O5 . 2.9307(17) ?
Ba1 O5 2 2.9307(17) ?
Ba1 O3 8_545 2.9599(17) ?
Ba1 O3 7 2.9599(17) ?
Ba1 O4 4 3.1212(16) ?
Ba1 O4 3_545 3.1212(16) ?
Ba1 Si1 5 3.6201(6) ?
Ba1 Al1 5 3.6201(6) ?
Ba1 Al1 6 3.6201(6) ?
Al1 O3 4_455 1.6653(17) ?
Al1 O4 . 1.6692(16) ?
Al1 O5 . 1.6784(16) ?
Al1 O1 . 1.6830(9) ?
Al1 Ba1 5 3.6201(6) ?
Al2 O3 . 1.6530(17) ?
Al2 O5 7_556 1.6615(16) ?
Al2 O4 . 1.6656(16) ?
Al2 O2 . 1.6710(10) ?
Al2 Ba1 3_455 3.6261(6) ?
Al2 Ba1 7 3.8164(7) ?
